data_7152173
loop_
_publ_author_name
'Jang, Yeong-Jiunn'
'Syu, Siang-en'
'Chen, Yu-Jhang'
'Yang, Mei-Chun'
'Lin, Wenwei'

_publ_section_title
;
 Syntheses of furo[3,4-c]coumarins and related furyl coumarin derivatives
 via intramolecular Wittig reactions.
;
_journal_issue 4
_journal_name_full 'Organic &amp; biomolecular chemistry'
_journal_page_first 843
_journal_page_last 847
_journal_paper_doi 10.1039/c1ob06571h
_journal_volume 10
_journal_year 2012
_chemical_formula_moiety 'C33 H19 Br O3'
_chemical_formula_sum 'C33 H19 Br O3'
_chemical_formula_weight 543.39
_chemical_name_systematic
;
?
;
_space_group_IT_number 2
_symmetry_cell_setting triclinic
_symmetry_space_group_name_Hall '-P 1'
_symmetry_space_group_name_H-M 'P -1'
_atom_sites_solution_hydrogens geom
_atom_sites_solution_primary direct
_atom_sites_solution_secondary difmap
_audit_creation_method SHELXL-97
_cell_angle_alpha 100.0540(10)
_cell_angle_beta 104.1850(10)
_cell_angle_gamma 108.8230(10)
_cell_formula_units_Z 2
_cell_length_a 8.9178(8)
_cell_length_b 11.7133(11)
_cell_length_c 12.8242(11)
_cell_measurement_reflns_used 0
_cell_measurement_temperature 200(2)
_cell_measurement_theta_max 0
_cell_measurement_theta_min 0
_cell_volume 1181.39(18)
_computing_molecular_graphics 'Ortep-3 for Windows (Farrugia, 1997)'
_computing_publication_material 'WinGX publication routines (Farrugia, 1999)'
_computing_structure_refinement 'SHELXL-97 (Sheldrick, 1997)'
_computing_structure_solution 'SHELXS-86 (Sheldrick, 1986)'
_diffrn_ambient_temperature 200(2)
_diffrn_measured_fraction_theta_full 0.971
_diffrn_measured_fraction_theta_max 0.971
_diffrn_radiation_monochromator graphite
_diffrn_radiation_source 'fine-focus sealed tube'
_diffrn_radiation_type MoK\a
_diffrn_radiation_wavelength 0.71073
_diffrn_reflns_av_R_equivalents 0.0263
_diffrn_reflns_av_sigmaI/netI 0.0399
_diffrn_reflns_limit_h_max 9
_diffrn_reflns_limit_h_min -10
_diffrn_reflns_limit_k_max 13
_diffrn_reflns_limit_k_min -13
_diffrn_reflns_limit_l_max 15
_diffrn_reflns_limit_l_min -12
_diffrn_reflns_number 7886
_diffrn_reflns_theta_full 24.99
_diffrn_reflns_theta_max 24.99
_diffrn_reflns_theta_min 1.70
_exptl_absorpt_coefficient_mu 1.776
_exptl_absorpt_correction_T_max 0.8152
_exptl_absorpt_correction_T_min 0.4955
_exptl_absorpt_correction_type multi-scan
_exptl_crystal_colour orange
_exptl_crystal_density_diffrn 1.528
_exptl_crystal_density_method 'not measured'
_exptl_crystal_description prism
_exptl_crystal_F_000 552
_exptl_crystal_size_max 0.46
_exptl_crystal_size_mid 0.17
_exptl_crystal_size_min 0.12
_refine_diff_density_max 0.314
_refine_diff_density_min -0.438
_refine_diff_density_rms 0.056
_refine_ls_extinction_method none
_refine_ls_goodness_of_fit_ref 1.013
_refine_ls_hydrogen_treatment constr
_refine_ls_matrix_type full
_refine_ls_number_parameters 334
_refine_ls_number_reflns 4023
_refine_ls_number_restraints 0
_refine_ls_restrained_S_all 1.013
_refine_ls_R_factor_all 0.0402
_refine_ls_R_factor_gt 0.0320
_refine_ls_shift/su_max 0.001
_refine_ls_shift/su_mean 0.000
_refine_ls_structure_factor_coef Fsqd
_refine_ls_weighting_details 'calc w=1/[\s^2^(Fo^2^)+(0.0347P)^2^+0.6572P] where P=(Fo^2^+2Fc^2^)/3'
_refine_ls_weighting_scheme calc
_refine_ls_wR_factor_gt 0.0734
_refine_ls_wR_factor_ref 0.0771
_reflns_number_gt 3492
_reflns_number_total 4023
_reflns_threshold_expression >2sigma(I)
_cod_data_source_file c1ob06571h.txt
_cod_data_source_block a12122
_cod_original_cell_volume 1181.38(18)
_cod_database_code 7152173

loop_
_symmetry_equiv_pos_as_xyz
'x, y, z'
'-x, -y, -z'

loop_
_atom_site_label
_atom_site_type_symbol
_atom_site_fract_x
_atom_site_fract_y
_atom_site_fract_z
_atom_site_U_iso_or_equiv
_atom_site_adp_type
_atom_site_occupancy
_atom_site_symmetry_multiplicity
_atom_site_calc_flag
_atom_site_refinement_flags
C1 C 0.6829(3) -0.0585(2) 0.58879(19) 0.0254(5) Uani 1 1 d .
C2 C 0.6840(3) -0.1782(2) 0.5623(2) 0.0306(6) Uani 1 1 d .
H2 H 0.6490 -0.2348 0.6044 0.037 Uiso 1 1 calc R
C3 C 0.7362(3) -0.2134(2) 0.4746(2) 0.0307(6) Uani 1 1 d .
H3 H 0.7370 -0.2952 0.4552 0.037 Uiso 1 1 calc R
C4 C 0.7880(3) -0.1297(2) 0.41383(19) 0.0238(5) Uani 1 1 d .
C5 C 0.7862(3) -0.0096(2) 0.43901(19) 0.0217(5) Uani 1 1 d .
C6 C 0.7315(3) 0.0250(2) 0.52892(19) 0.0240(5) Uani 1 1 d .
H6 H 0.7282 0.1060 0.5483 0.029 Uiso 1 1 calc R
C7 C 0.8942(3) -0.1076(2) 0.2580(2) 0.0239(5) Uani 1 1 d .
C8 C 0.8951(3) 0.0179(2) 0.28055(18) 0.0213(5) Uani 1 1 d .
C9 C 0.8416(3) 0.0687(2) 0.36820(18) 0.0212(5) Uani 1 1 d .
C10 C 0.8520(3) 0.1848(2) 0.35970(18) 0.0214(5) Uani 1 1 d .
C11 C 0.8084(3) 0.2859(2) 0.41235(19) 0.0230(5) Uani 1 1 d .
C12 C 0.8715(4) 0.3407(2) 0.5267(2) 0.0319(6) Uani 1 1 d .
H12 H 0.9440 0.3127 0.5735 0.038 Uiso 1 1 calc R
C13 C 0.8279(4) 0.4370(2) 0.5725(2) 0.0434(8) Uani 1 1 d .
H13 H 0.8725 0.4758 0.6508 0.052 Uiso 1 1 calc R
C14 C 0.7210(4) 0.4765(2) 0.5053(3) 0.0429(8) Uani 1 1 d .
H14 H 0.6886 0.5402 0.5376 0.052 Uiso 1 1 calc R
C15 C 0.6607(4) 0.4235(2) 0.3909(2) 0.0385(7) Uani 1 1 d .
H15 H 0.5888 0.4521 0.3443 0.046 Uiso 1 1 calc R
C16 C 0.7048(3) 0.3291(2) 0.3445(2) 0.0291(6) Uani 1 1 d .
H16 H 0.6641 0.2933 0.2657 0.035 Uiso 1 1 calc R
C17 C 0.9372(3) 0.1058(2) 0.22433(19) 0.0226(5) Uani 1 1 d .
C18 C 1.0043(3) 0.1096(2) 0.13277(19) 0.0250(5) Uani 1 1 d .
H18 H 1.0371 0.0424 0.1095 0.030 Uiso 1 1 calc R
C19 C 1.0255(3) 0.1964(2) 0.0771(2) 0.0261(5) Uani 1 1 d .
H19 H 1.0773 0.1864 0.0215 0.031 Uiso 1 1 calc R
C20 C 0.9779(3) 0.3067(2) 0.09173(18) 0.0218(5) Uani 1 1 d .
C21 C 0.8086(3) 0.2920(2) 0.06043(19) 0.0246(5) Uani 1 1 d .
C22 C 0.6746(3) 0.1717(2) 0.0091(2) 0.0314(6) Uani 1 1 d .
H22 H 0.6997 0.0988 -0.0051 0.038 Uiso 1 1 calc R
C23 C 0.5126(4) 0.1602(3) -0.0198(2) 0.0423(7) Uani 1 1 d .
H23 H 0.4260 0.0796 -0.0551 0.051 Uiso 1 1 calc R
C24 C 0.4708(3) 0.2662(3) 0.0020(2) 0.0435(7) Uani 1 1 d .
H24 H 0.3567 0.2564 -0.0163 0.052 Uiso 1 1 calc R
C25 C 0.5939(3) 0.3823(3) 0.0490(2) 0.0353(6) Uani 1 1 d .
H25 H 0.5648 0.4534 0.0630 0.042 Uiso 1 1 calc R
C26 C 0.7655(3) 0.3992(2) 0.07745(19) 0.0259(5) Uani 1 1 d .
C27 C 0.8921(3) 0.5191(2) 0.12009(19) 0.0260(5) Uani 1 1 d .
H27 H 0.8631 0.5905 0.1311 0.031 Uiso 1 1 calc R
C28 C 1.0592(3) 0.5354(2) 0.14657(18) 0.0220(5) Uani 1 1 d .
C29 C 1.1888(3) 0.6584(2) 0.18962(19) 0.0279(6) Uani 1 1 d .
H29 H 1.1599 0.7300 0.1974 0.034 Uiso 1 1 calc R
C30 C 1.3523(3) 0.6737(2) 0.2194(2) 0.0315(6) Uani 1 1 d .
H30 H 1.4370 0.7558 0.2479 0.038 Uiso 1 1 calc R
C31 C 1.3970(3) 0.5688(2) 0.2084(2) 0.0314(6) Uani 1 1 d .
H31 H 1.5120 0.5808 0.2297 0.038 Uiso 1 1 calc R
C32 C 1.2779(3) 0.4499(2) 0.16770(19) 0.0259(5) Uani 1 1 d .
H32 H 1.3112 0.3804 0.1617 0.031 Uiso 1 1 calc R
C33 C 1.1045(3) 0.4284(2) 0.13401(18) 0.0208(5) Uani 1 1 d .
O1 O 0.9342(2) -0.15795(15) 0.18538(14) 0.0316(4) Uani 1 1 d .
O2 O 0.8390(2) -0.17619(14) 0.32728(14) 0.0287(4) Uani 1 1 d .
O3 O 0.9108(2) 0.20750(14) 0.27181(13) 0.0241(4) Uani 1 1 d .
Br1 Br 0.61790(3) -0.00884(2) 0.71410(2) 0.03235(10) Uani 1 1 d .

loop_
_atom_site_aniso_label
_atom_site_aniso_U_11
_atom_site_aniso_U_22
_atom_site_aniso_U_33
_atom_site_aniso_U_23
_atom_site_aniso_U_13
_atom_site_aniso_U_12
C1 0.0242(13) 0.0262(12) 0.0238(13) 0.0088(10) 0.0079(10) 0.0059(10)
C2 0.0350(15) 0.0227(12) 0.0314(14) 0.0131(11) 0.0107(11) 0.0046(11)
C3 0.0403(15) 0.0163(12) 0.0326(14) 0.0099(10) 0.0103(12) 0.0068(11)
C4 0.0259(13) 0.0203(12) 0.0223(12) 0.0063(9) 0.0059(10) 0.0064(10)
C5 0.0200(12) 0.0189(11) 0.0250(12) 0.0100(9) 0.0054(9) 0.0053(9)
C6 0.0244(13) 0.0207(12) 0.0261(13) 0.0086(10) 0.0070(10) 0.0071(10)
C7 0.0252(13) 0.0192(11) 0.0244(13) 0.0060(10) 0.0056(10) 0.0069(10)
C8 0.0238(12) 0.0180(11) 0.0208(12) 0.0054(9) 0.0055(9) 0.0076(10)
C9 0.0237(12) 0.0191(11) 0.0209(12) 0.0068(9) 0.0068(9) 0.0083(10)
C10 0.0266(13) 0.0224(12) 0.0199(12) 0.0099(9) 0.0100(9) 0.0114(10)
C11 0.0306(13) 0.0171(11) 0.0242(12) 0.0089(9) 0.0137(10) 0.0074(10)
C12 0.0518(17) 0.0275(13) 0.0261(14) 0.0157(11) 0.0168(12) 0.0199(12)
C13 0.085(2) 0.0293(14) 0.0277(15) 0.0124(12) 0.0306(15) 0.0255(15)
C14 0.074(2) 0.0269(14) 0.0531(19) 0.0213(13) 0.0445(17) 0.0282(15)
C15 0.0474(17) 0.0317(14) 0.0514(18) 0.0231(13) 0.0218(14) 0.0234(13)
C16 0.0367(15) 0.0246(13) 0.0299(14) 0.0114(10) 0.0118(11) 0.0139(11)
C17 0.0282(13) 0.0184(11) 0.0233(12) 0.0061(9) 0.0082(10) 0.0116(10)
C18 0.0328(14) 0.0193(11) 0.0266(13) 0.0053(10) 0.0133(10) 0.0124(10)
C19 0.0344(14) 0.0225(12) 0.0244(13) 0.0059(10) 0.0167(10) 0.0098(11)
C20 0.0321(14) 0.0214(12) 0.0165(12) 0.0092(9) 0.0121(10) 0.0108(10)
C21 0.0302(14) 0.0261(12) 0.0201(12) 0.0113(10) 0.0122(10) 0.0087(11)
C22 0.0346(15) 0.0277(13) 0.0319(14) 0.0134(11) 0.0131(11) 0.0074(11)
C23 0.0316(16) 0.0393(16) 0.0441(17) 0.0166(13) 0.0096(13) -0.0021(13)
C24 0.0260(15) 0.0580(19) 0.0475(18) 0.0236(15) 0.0145(13) 0.0108(14)
C25 0.0340(15) 0.0460(16) 0.0366(15) 0.0192(13) 0.0159(12) 0.0214(13)
C26 0.0305(14) 0.0322(13) 0.0208(12) 0.0138(10) 0.0124(10) 0.0130(11)
C27 0.0362(14) 0.0245(12) 0.0234(12) 0.0094(10) 0.0122(10) 0.0159(11)
C28 0.0290(13) 0.0227(12) 0.0161(12) 0.0078(9) 0.0083(9) 0.0104(10)
C29 0.0380(15) 0.0216(12) 0.0235(13) 0.0071(10) 0.0090(11) 0.0107(11)
C30 0.0333(15) 0.0226(13) 0.0305(14) 0.0061(11) 0.0064(11) 0.0042(11)
C31 0.0251(14) 0.0364(15) 0.0291(14) 0.0109(11) 0.0052(11) 0.0087(12)
C32 0.0315(14) 0.0261(12) 0.0254(13) 0.0102(10) 0.0109(10) 0.0149(11)
C33 0.0271(13) 0.0214(11) 0.0155(11) 0.0075(9) 0.0089(9) 0.0086(10)
O1 0.0418(11) 0.0234(9) 0.0342(10) 0.0068(8) 0.0171(8) 0.0152(8)
O2 0.0402(10) 0.0176(8) 0.0315(10) 0.0094(7) 0.0157(8) 0.0109(8)
O3 0.0362(10) 0.0186(8) 0.0245(9) 0.0092(7) 0.0158(7) 0.0133(7)
Br1 0.03639(16) 0.03081(15) 0.03179(16) 0.01266(11) 0.01728(11) 0.00861(11)

loop_
_atom_type_symbol
_atom_type_description
_atom_type_scat_dispersion_real
_atom_type_scat_dispersion_imag
_atom_type_scat_source
C C 0.0033 0.0016 'International Tables Vol C Tables 4.2.6.8 and 6.1.1.4'
H H 0.0000 0.0000 'International Tables Vol C Tables 4.2.6.8 and 6.1.1.4'
O O 0.0106 0.0060 'International Tables Vol C Tables 4.2.6.8 and 6.1.1.4'
Br Br -0.2901 2.4595 'International Tables Vol C Tables 4.2.6.8 and 6.1.1.4'

loop_
_geom_angle_atom_site_label_1
_geom_angle_atom_site_label_2
_geom_angle_atom_site_label_3
_geom_angle
C6 C1 C2 121.9(2)
C6 C1 Br1 119.66(19)
C2 C1 Br1 118.45(18)
C3 C2 C1 118.9(2)
C3 C2 H2 120.5
C1 C2 H2 120.5
C2 C3 C4 120.1(2)
C2 C3 H3 119.9
C4 C3 H3 119.9
O2 C4 C3 114.7(2)
O2 C4 C5 123.8(2)
C3 C4 C5 121.5(2)
C4 C5 C6 117.8(2)
C4 C5 C9 116.2(2)
C6 C5 C9 126.1(2)
C1 C6 C5 119.8(2)
C1 C6 H6 120.1
C5 C6 H6 120.1
O1 C7 O2 117.4(2)
O1 C7 C8 127.4(2)
O2 C7 C8 115.2(2)
C17 C8 C9 108.0(2)
C17 C8 C7 128.8(2)
C9 C8 C7 123.2(2)
C10 C9 C8 106.1(2)
C10 C9 C5 135.5(2)
C8 C9 C5 118.3(2)
C9 C10 O3 108.81(19)
C9 C10 C11 137.6(2)
O3 C10 C11 113.45(19)
C12 C11 C16 119.7(2)
C12 C11 C10 121.6(2)
C16 C11 C10 118.7(2)
C11 C12 C13 119.5(3)
C11 C12 H12 120.3
C13 C12 H12 120.3
C14 C13 C12 120.5(3)
C14 C13 H13 119.7
C12 C13 H13 119.7
C13 C14 C15 119.9(3)
C13 C14 H14 120.0
C15 C14 H14 120.0
C14 C15 C16 120.0(3)
C14 C15 H15 120.0
C16 C15 H15 120.0
C15 C16 C11 120.3(2)
C15 C16 H16 119.8
C11 C16 H16 119.8
O3 C17 C8 108.1(2)
O3 C17 C18 118.9(2)
C8 C17 C18 133.0(2)
C19 C18 C17 127.5(2)
C19 C18 H18 116.3
C17 C18 H18 116.3
C18 C19 C20 127.6(2)
C18 C19 H19 116.2
C20 C19 H19 116.2
C21 C20 C33 119.6(2)
C21 C20 C19 121.0(2)
C33 C20 C19 119.3(2)
C20 C21 C26 120.1(2)
C20 C21 C22 122.4(2)
C26 C21 C22 117.6(2)
C23 C22 C21 121.1(3)
C23 C22 H22 119.4
C21 C22 H22 119.4
C22 C23 C24 120.9(3)
C22 C23 H23 119.5
C24 C23 H23 119.5
C25 C24 C23 119.9(3)
C25 C24 H24 120.0
C23 C24 H24 120.0
C24 C25 C26 121.1(3)
C24 C25 H25 119.5
C26 C25 H25 119.5
C27 C26 C25 121.1(2)
C27 C26 C21 119.6(2)
C25 C26 C21 119.3(2)
C28 C27 C26 121.0(2)
C28 C27 H27 119.5
C26 C27 H27 119.5
C27 C28 C29 120.9(2)
C27 C28 C33 120.0(2)
C29 C28 C33 119.0(2)
C30 C29 C28 120.7(2)
C30 C29 H29 119.6
C28 C29 H29 119.6
C29 C30 C31 120.3(2)
C29 C30 H30 119.9
C31 C30 H30 119.9
C32 C31 C30 121.0(2)
C32 C31 H31 119.5
C30 C31 H31 119.5
C31 C32 C33 121.0(2)
C31 C32 H32 119.5
C33 C32 H32 119.5
C20 C33 C32 122.5(2)
C20 C33 C28 119.6(2)
C32 C33 C28 117.9(2)
C7 O2 C4 123.25(18)
C17 O3 C10 108.98(17)

loop_
_geom_bond_atom_site_label_1
_geom_bond_atom_site_label_2
_geom_bond_distance
C1 C6 1.374(3)
C1 C2 1.388(3)
C1 Br1 1.899(2)
C2 C3 1.367(4)
C2 H2 0.9500
C3 C4 1.391(3)
C3 H3 0.9500
C4 O2 1.389(3)
C4 C5 1.394(3)
C5 C6 1.404(3)
C5 C9 1.459(3)
C6 H6 0.9500
C7 O1 1.203(3)
C7 O2 1.374(3)
C7 C8 1.445(3)
C8 C17 1.365(3)
C8 C9 1.435(3)
C9 C10 1.359(3)
C10 O3 1.385(3)
C10 C11 1.468(3)
C11 C12 1.383(3)
C11 C16 1.388(3)
C12 C13 1.390(4)
C12 H12 0.9500
C13 C14 1.373(4)
C13 H13 0.9500
C14 C15 1.381(4)
C14 H14 0.9500
C15 C16 1.377(4)
C15 H15 0.9500
C16 H16 0.9500
C17 O3 1.358(3)
C17 C18 1.443(3)
C18 C19 1.333(3)
C18 H18 0.9500
C19 C20 1.481(3)
C19 H19 0.9500
C20 C21 1.407(3)
C20 C33 1.412(3)
C21 C26 1.424(3)
C21 C22 1.431(3)
C22 C23 1.356(4)
C22 H22 0.9500
C23 C24 1.409(4)
C23 H23 0.9500
C24 C25 1.358(4)
C24 H24 0.9500
C25 C26 1.421(4)
C25 H25 0.9500
C26 C27 1.398(3)
C27 C28 1.385(3)
C27 H27 0.9500
C28 C29 1.432(3)
C28 C33 1.431(3)
C29 C30 1.356(4)
C29 H29 0.9500
C30 C31 1.405(4)
C30 H30 0.9500
C31 C32 1.363(3)
C31 H31 0.9500
C32 C33 1.422(3)
C32 H32 0.9500
